data_4516535
loop_
_publ_author_name
'Shi, Ming W.'
'Thomas, Sajesh P.'
'Koutsantonis, George A.'
'Spackman, Mark A.'

_publ_section_title
;
 Supramolecular Recognition and Energy Frameworks in Host--Guest Complexes
 of 18-Crown-6 and Sulfonamides
;
_journal_issue 12
_journal_name_full 'Crystal Growth &amp; Design'
_journal_page_first 5892
_journal_paper_doi 10.1021/acs.cgd.5b01316
_journal_volume 15
_journal_year 2015
_chemical_formula_moiety '2(C6 H7 N O2 S), 2(C6 H12 O3)'
_chemical_formula_sum 'C24 H38 N2 O10 S2'
_chemical_formula_weight 578.71
_space_group_crystal_system monoclinic
_space_group_IT_number 14
_space_group_name_Hall '-P 2yn'
_space_group_name_H-M_alt 'P 1 21/n 1'
_symmetry_Int_Tables_number 14
_atom_sites_solution_primary direct
_audit_creation_date 2014-07-19
_audit_creation_method
;
Olex2 1.2
(compiled 2013.12.10 svn.r2850 for OlexSys, GUI svn.r4736)
;
_cell_angle_alpha 90
_cell_angle_beta 105.823(3)
_cell_angle_gamma 90
_cell_formula_units_Z 4
_cell_length_a 16.4214(5)
_cell_length_b 9.4791(3)
_cell_length_c 19.0970(5)
_cell_measurement_temperature 100(1)
_cell_volume 2860.00(15)
_computing_molecular_graphics 'Olex2 (Dolomanov et al., 2009)'
_computing_publication_material 'Olex2 (Dolomanov et al., 2009)'
_computing_structure_refinement 'olex2.refine (Bourhis et al., 2013)'
_computing_structure_solution 'SIR97 (Burla et al., 2007)'
_diffrn_ambient_temperature 100(1)
_diffrn_measured_fraction_theta_full 0.9998
_diffrn_measured_fraction_theta_max 0.9998
_diffrn_measurement_device_type 'Oxford Xcalibur,Eos(Nova) CCD detector'
_diffrn_measurement_method '\w scans'
_diffrn_radiation_type 'Mo K\a'
_diffrn_radiation_wavelength 0.71073
_diffrn_reflns_av_R_equivalents 0.0604
_diffrn_reflns_av_unetI/netI 0.0642
_diffrn_reflns_limit_h_max 24
_diffrn_reflns_limit_h_min -23
_diffrn_reflns_limit_k_max 14
_diffrn_reflns_limit_k_min -13
_diffrn_reflns_limit_l_max 27
_diffrn_reflns_limit_l_min -27
_diffrn_reflns_number 34787
_diffrn_reflns_theta_full 26.9975
_diffrn_reflns_theta_max 27.00
_diffrn_reflns_theta_min 1.92
_exptl_absorpt_coefficient_mu 0.242
_exptl_absorpt_correction_T_max 0.9702
_exptl_absorpt_correction_T_min 0.9510
_exptl_absorpt_correction_type multi-scan
_exptl_absorpt_process_details 'CrysAlis RED (Oxford Diffraction,2009)'
_exptl_crystal_colour colourless
_exptl_crystal_density_diffrn 1.3439
_exptl_crystal_description plate
_exptl_crystal_F_000 1233.6902
_exptl_crystal_recrystallization_method 'Fast evaporation from methanol-ethyl acetate mixture'
_exptl_crystal_size_max 0.2
_exptl_crystal_size_mid 0.15
_exptl_crystal_size_min 0.12
_refine_diff_density_max 0.4313
_refine_diff_density_min -0.4137
_refine_diff_density_rms 0.0807
_refine_ls_d_res_high 0.7828
_refine_ls_d_res_low 10.6316
_refine_ls_goodness_of_fit_ref 1.0390
_refine_ls_hydrogen_treatment mixed
_refine_ls_matrix_type full
_refine_ls_number_constraints 56
_refine_ls_number_parameters 358
_refine_ls_number_reflns 6237
_refine_ls_number_restraints 0
_refine_ls_restrained_S_all 1.0390
_refine_ls_R_factor_all 0.0615
_refine_ls_R_factor_gt 0.0419
_refine_ls_shift/su_max 0.0039
_refine_ls_shift/su_mean 0.0001
_refine_ls_structure_factor_coef Fsqd
_refine_ls_weighting_details 'w=1/[\s^2^(Fo^2^)+(0.0407P)^2^+1.3402P] where P=(Fo^2^+2Fc^2^)/3'
_refine_ls_weighting_scheme calc
_refine_ls_wR_factor_gt 0.0929
_refine_ls_wR_factor_ref 0.1066
_reflns_Friedel_coverage 0.0
_reflns_limit_h_max 13
_reflns_limit_h_min -20
_reflns_limit_k_max 12
_reflns_limit_k_min 0
_reflns_limit_l_max 24
_reflns_limit_l_min -12
_reflns_number_gt 4747
_reflns_number_total 6237
_reflns_threshold_expression I>=2u(I)
_cod_data_source_file cg5b01316_si_001.cif
_cod_data_source_block complex3b
_cod_original_cell_volume 2860.01(14)
_cod_database_code 4516535
_olex2_refinement_description
;
1. Fixed Uiso
 At 1.2 times of:
  All C(H) groups, All C(H,H) groups
2.a Secondary CH2 refined with riding coordinates:
 C5(H5a,H5b), C4(H4a,H4b), C3(H3a,H3b), C2(H2a,H2b), C6(H6a,H6b), C1(H1a,H1b),
 C9(H9a,H9b), C12(H12a,H12b), C8(H8a,H8b), C10(H10a,H10b), C7(H7a,H7b),
 C11(H11a,H11b)
2.b Aromatic/amide H refined with riding coordinates:
 C18(H18), C14(H14), C17(H17), C15(H15), C16(H16), C24(H24), C20(H20),
 C23(H23), C22(H22), C21(H21)
;

loop_
_space_group_symop_id
_space_group_symop_operation_xyz
1 x,y,z
2 -x+1/2,y+1/2,-z+1/2
3 -x,-y,-z
4 x-1/2,-y-1/2,z-1/2

loop_
_atom_site_label
_atom_site_type_symbol
_atom_site_fract_x
_atom_site_fract_y
_atom_site_fract_z
_atom_site_U_iso_or_equiv
_atom_site_adp_type
_atom_site_occupancy
_atom_site_refinement_flags_posn
S1 S 0.09627(3) 0.18185(5) 0.12519(2) 0.01971(12) Uani 1.000000 .
O4 O -0.02246(9) -0.19171(14) 0.38202(7) 0.0233(3) Uani 1.000000 .
O1 O -0.13846(9) 0.19898(15) -0.01055(7) 0.0279(3) Uani 1.000000 .
O7 O 0.09610(9) 0.31426(14) 0.08912(7) 0.0262(3) Uani 1.000000 .
O5 O -0.08337(9) -0.25762(14) 0.50642(7) 0.0243(3) Uani 1.000000 .
O2 O -0.14195(9) -0.07429(15) 0.05046(7) 0.0262(3) Uani 1.000000 .
O6 O -0.01510(9) -0.09387(14) 0.64081(7) 0.0252(3) Uani 1.000000 .
N1 N 0.05599(11) 0.06681(19) 0.06525(10) 0.0219(4) Uani 1.000000 .
O3 O 0.01926(9) -0.22762(14) 0.09670(7) 0.0260(3) Uani 1.000000 .
O8 O 0.05443(9) 0.17130(15) 0.18192(7) 0.0285(3) Uani 1.000000 .
C13 C 0.20379(12) 0.13515(19) 0.16363(10) 0.0195(4) Uani 1.000000 .
C9 C -0.06481(14) -0.3570(2) 0.45693(11) 0.0266(4) Uani 1.000000 .
C12 C -0.03655(14) 0.0227(2) 0.67988(11) 0.0272(5) Uani 1.000000 .
C8 C -0.08472(13) -0.2951(2) 0.38203(11) 0.0254(4) Uani 1.000000 .
C18 C 0.26411(13) 0.1844(2) 0.13098(10) 0.0240(4) Uani 1.000000 .
H18 H 0.24861(13) 0.2474(2) 0.09084(10) 0.0288(5) Uiso 1.000000 R
C10 C -0.05885(14) -0.3109(2) 0.57924(11) 0.0279(5) Uani 1.000000 .
C14 C 0.22557(13) 0.0440(2) 0.22259(10) 0.0260(4) Uani 1.000000 .
H14 H 0.18374(13) 0.0111(2) 0.24456(10) 0.0312(5) Uiso 1.000000 R
C5 C -0.06080(14) -0.2748(2) 0.10299(11) 0.0287(5) Uani 1.000000 .
C7 C -0.02918(13) -0.1344(2) 0.31225(10) 0.0249(4) Uani 1.000000 .
C11 C -0.07719(14) -0.2024(2) 0.62977(11) 0.0284(5) Uani 1.000000 .
C17 C 0.34729(13) 0.1404(2) 0.15776(12) 0.0297(5) Uani 1.000000 .
H17 H 0.38913(13) 0.1730(2) 0.13571(12) 0.0356(6) Uiso 1.000000 R
C4 C -0.11127(14) -0.1517(2) 0.11612(11) 0.0297(5) Uani 1.000000 .
C3 C -0.19468(15) 0.0398(2) 0.05905(12) 0.0336(5) Uani 1.000000 .
C15 C 0.30901(14) 0.0016(2) 0.24909(12) 0.0328(5) Uani 1.000000 .
H15 H 0.32474(14) -0.0603(2) 0.28968(12) 0.0393(6) Uiso 1.000000 R
C2 C -0.21420(13) 0.1323(2) -0.00684(12) 0.0317(5) Uani 1.000000 .
C6 C 0.06491(14) -0.3408(2) 0.07529(12) 0.0300(5) Uani 1.000000 .
C1 C -0.15000(14) 0.2878(2) -0.07236(12) 0.0308(5) Uani 1.000000 .
C16 C 0.36966(14) 0.0493(2) 0.21643(12) 0.0329(5) Uani 1.000000 .
H16 H 0.42676(14) 0.0193(2) 0.23444(12) 0.0395(6) Uiso 1.000000 R
S2 S 0.68049(3) 0.61723(5) 0.05751(3) 0.02402(13) Uani 1.000000 .
N2 N 0.59023(11) 0.54264(19) 0.04001(10) 0.0232(4) Uani 1.000000 .
O10 O 0.67071(10) 0.75523(15) 0.08497(9) 0.0346(4) Uani 1.000000 .
O9 O 0.71190(10) 0.60157(17) -0.00490(8) 0.0365(4) Uani 1.000000 .
C19 C 0.75134(12) 0.5221(2) 0.12907(10) 0.0220(4) Uani 1.000000 .
C24 C 0.81415(13) 0.4395(2) 0.11436(12) 0.0281(5) Uani 1.000000 .
H24 H 0.82066(13) 0.4349(2) 0.06648(12) 0.0337(6) Uiso 1.000000 R
C20 C 0.74126(13) 0.5293(2) 0.19898(11) 0.0275(5) Uani 1.000000 .
H20 H 0.69891(13) 0.5882(2) 0.20888(11) 0.0330(5) Uiso 1.000000 R
C23 C 0.86776(14) 0.3632(2) 0.17085(13) 0.0347(5) Uani 1.000000 .
H23 H 0.91215(14) 0.3081(2) 0.16181(13) 0.0416(6) Uiso 1.000000 R
C22 C 0.85652(15) 0.3675(2) 0.23983(13) 0.0366(6) Uani 1.000000 .
H22 H 0.89231(15) 0.3134(2) 0.27784(13) 0.0440(7) Uiso 1.000000 R
C21 C 0.79347(15) 0.4500(2) 0.25387(12) 0.0343(5) Uani 1.000000 .
H21 H 0.78598(15) 0.4523(2) 0.30146(12) 0.0411(6) Uiso 1.000000 R
H1c H 0.0516(14) -0.012(3) 0.0831(12) 0.025(6) Uiso 1.000000 .
H2c H 0.5878(15) 0.454(3) 0.0209(12) 0.037(7) Uiso 1.000000 .
H2d H 0.5638(15) 0.556(2) 0.0696(13) 0.034(7) Uiso 1.000000 .
H1d H 0.0758(16) 0.065(3) 0.0288(14) 0.040(7) Uiso 1.000000 .
H5a H -0.09165(14) -0.3237(2) 0.05773(11) 0.0344(6) Uiso 1.000000 R
H5b H -0.05249(14) -0.3424(2) 0.14384(11) 0.0344(6) Uiso 1.000000 R
H4a H -0.07542(14) -0.0900(2) 0.15405(11) 0.0356(6) Uiso 1.000000 R
H4b H -0.15943(14) -0.1850(2) 0.13355(11) 0.0356(6) Uiso 1.000000 R
H3a H -0.24800(15) 0.0025(2) 0.06652(12) 0.0403(6) Uiso 1.000000 R
H3b H -0.16576(15) 0.0957(2) 0.10251(12) 0.0403(6) Uiso 1.000000 R
H2a H -0.25681(13) 0.2040(2) -0.00354(12) 0.0381(6) Uiso 1.000000 R
H2b H -0.23752(13) 0.0751(2) -0.05115(12) 0.0381(6) Uiso 1.000000 R
H6a H 0.07198(14) -0.4191(2) 0.11072(12) 0.0360(6) Uiso 1.000000 R
H6b H 0.03309(14) -0.3767(2) 0.02688(12) 0.0360(6) Uiso 1.000000 R
H1a H -0.17708(14) 0.2343(2) -0.11720(12) 0.0370(6) Uiso 1.000000 R
H1b H -0.18711(14) 0.3681(2) -0.06868(12) 0.0370(6) Uiso 1.000000 R
H9a H -0.00418(14) -0.3831(2) 0.47316(11) 0.0319(5) Uiso 1.000000 R
H9b H -0.09874(14) -0.4436(2) 0.45620(11) 0.0319(5) Uiso 1.000000 R
H12a H -0.09261(14) 0.0606(2) 0.65327(11) 0.0326(5) Uiso 1.000000 R
H12b H -0.03958(14) -0.0088(2) 0.72855(11) 0.0326(5) Uiso 1.000000 R
H8a H -0.14169(13) -0.2516(2) 0.36918(11) 0.0305(5) Uiso 1.000000 R
H8b H -0.08381(13) -0.3696(2) 0.34590(11) 0.0305(5) Uiso 1.000000 R
H10a H -0.09055(14) -0.3986(2) 0.58219(11) 0.0335(6) Uiso 1.000000 R
H10b H 0.00233(14) -0.3335(2) 0.59348(11) 0.0335(6) Uiso 1.000000 R
H7a H -0.02025(13) -0.2092(2) 0.27891(10) 0.0299(5) Uiso 1.000000 R
H7b H -0.08623(13) -0.0937(2) 0.29180(10) 0.0299(5) Uiso 1.000000 R
H11a H -0.07624(14) -0.2467(2) 0.67693(11) 0.0341(6) Uiso 1.000000 R
H11b H -0.13417(14) -0.1619(2) 0.60870(11) 0.0341(6) Uiso 1.000000 R

loop_
_atom_site_aniso_label
_atom_site_aniso_U_11
_atom_site_aniso_U_22
_atom_site_aniso_U_33
_atom_site_aniso_U_12
_atom_site_aniso_U_13
_atom_site_aniso_U_23
S1 0.0210(2) 0.0207(2) 0.0181(2) 0.00127(19) 0.00641(18) -0.00019(18)
O4 0.0252(8) 0.0260(7) 0.0195(7) -0.0036(6) 0.0077(6) -0.0007(5)
O1 0.0198(7) 0.0309(8) 0.0318(8) 0.0020(6) 0.0051(6) 0.0011(6)
O7 0.0295(8) 0.0206(7) 0.0262(7) 0.0029(6) 0.0036(6) 0.0019(6)
O5 0.0259(8) 0.0239(7) 0.0246(7) 0.0014(6) 0.0092(6) 0.0038(6)
O2 0.0252(8) 0.0297(8) 0.0254(7) 0.0000(6) 0.0096(6) -0.0012(6)
O6 0.0247(8) 0.0261(7) 0.0280(7) -0.0015(6) 0.0128(6) 0.0006(6)
N1 0.0233(9) 0.0212(9) 0.0218(9) -0.0016(7) 0.0069(7) -0.0000(7)
O3 0.0254(8) 0.0222(7) 0.0306(8) -0.0022(6) 0.0082(6) 0.0009(6)
O8 0.0277(8) 0.0386(9) 0.0222(7) 0.0055(7) 0.0117(6) -0.0003(6)
C13 0.0217(10) 0.0182(9) 0.0186(9) -0.0012(8) 0.0056(7) -0.0022(7)
C9 0.0276(11) 0.0211(10) 0.0324(11) 0.0004(8) 0.0107(9) -0.0001(8)
C12 0.0289(11) 0.0323(11) 0.0244(10) 0.0015(9) 0.0141(9) 0.0007(9)
C8 0.0239(11) 0.0254(11) 0.0272(10) -0.0043(8) 0.0075(8) -0.0042(8)
C18 0.0284(11) 0.0227(10) 0.0218(10) -0.0039(8) 0.0086(8) -0.0028(8)
C10 0.0301(12) 0.0263(11) 0.0276(11) -0.0035(9) 0.0085(9) 0.0075(8)
C14 0.0260(11) 0.0277(11) 0.0239(10) -0.0013(9) 0.0062(8) 0.0030(8)
C5 0.0299(12) 0.0292(11) 0.0256(11) -0.0096(9) 0.0054(9) 0.0055(9)
C7 0.0268(11) 0.0308(11) 0.0185(9) 0.0044(9) 0.0084(8) -0.0005(8)
C11 0.0273(11) 0.0337(12) 0.0269(11) -0.0072(9) 0.0119(9) 0.0034(9)
C17 0.0233(11) 0.0316(12) 0.0369(12) -0.0062(9) 0.0129(9) -0.0093(9)
C4 0.0311(12) 0.0360(12) 0.0242(10) -0.0089(9) 0.0114(9) 0.0011(9)
C3 0.0313(12) 0.0349(12) 0.0404(13) -0.0029(10) 0.0195(10) -0.0082(10)
C15 0.0333(12) 0.0288(11) 0.0304(11) 0.0016(9) -0.0010(10) 0.0050(9)
C2 0.0230(11) 0.0308(12) 0.0415(12) 0.0025(9) 0.0089(9) -0.0067(10)
C6 0.0375(13) 0.0211(10) 0.0283(11) 0.0037(9) 0.0038(9) 0.0014(8)
C1 0.0307(12) 0.0286(11) 0.0309(11) 0.0094(9) 0.0043(9) 0.0007(9)
C16 0.0210(11) 0.0301(12) 0.0426(13) 0.0016(9) 0.0001(9) -0.0084(10)
S2 0.0221(3) 0.0249(3) 0.0262(3) -0.0032(2) 0.0085(2) 0.0040(2)
N2 0.0213(9) 0.0252(10) 0.0249(9) -0.0018(7) 0.0095(7) -0.0014(7)
O10 0.0290(8) 0.0216(8) 0.0491(9) -0.0035(6) 0.0039(7) 0.0014(7)
O9 0.0325(9) 0.0520(10) 0.0291(8) -0.0031(7) 0.0156(7) 0.0104(7)
C19 0.0209(10) 0.0193(10) 0.0259(10) -0.0057(8) 0.0066(8) -0.0008(8)
C24 0.0239(11) 0.0267(11) 0.0348(12) -0.0049(9) 0.0100(9) -0.0054(9)
C20 0.0264(11) 0.0286(11) 0.0279(11) -0.0049(9) 0.0079(9) -0.0028(9)
C23 0.0232(11) 0.0220(11) 0.0566(15) -0.0007(9) 0.0071(10) -0.0024(10)
C22 0.0290(12) 0.0303(12) 0.0405(13) -0.0069(10) -0.0077(10) 0.0063(10)
C21 0.0355(13) 0.0379(13) 0.0256(11) -0.0105(10) 0.0020(9) 0.0017(9)

loop_
_atom_type_symbol
_atom_type_scat_dispersion_real
_atom_type_scat_dispersion_imag
_atom_type_scat_Cromer_Mann_a1
_atom_type_scat_Cromer_Mann_a2
_atom_type_scat_Cromer_Mann_a3
_atom_type_scat_Cromer_Mann_a4
_atom_type_scat_Cromer_Mann_b1
_atom_type_scat_Cromer_Mann_b2
_atom_type_scat_Cromer_Mann_b3
_atom_type_scat_Cromer_Mann_b4
_atom_type_scat_Cromer_Mann_c
_atom_type_scat_source
_atom_type_scat_dispersion_source
H 0.00000 0.00000 0.49300 0.32291 0.14019 0.04081 10.51090 26.12570 3.14236 57.79970 0.0030380000826 'International Tables Volume C Table 6.1.1.4 (pp. 500-502)' 'Henke, Gullikson and Davis, At. Data and Nucl. Data Tables, 1993, 54, 2'
C 0.00347 0.00161 2.31000 1.02000 1.58860 0.86500 20.84390 10.20750 0.56870 51.65120 0.215599998832 'International Tables Volume C Table 6.1.1.4 (pp. 500-502)' 'Henke, Gullikson and Davis, At. Data and Nucl. Data Tables, 1993, 54, 2'
S 0.12424 0.12443 6.90530 5.20340 1.43790 1.58630 1.46790 22.21510 0.25360 56.17200 0.866900026798 'International Tables Volume C Table 6.1.1.4 (pp. 500-502)' 'Henke, Gullikson and Davis, At. Data and Nucl. Data Tables, 1993, 54, 2'
O 0.01158 0.00611 3.04850 2.28680 1.54630 0.86700 13.27710 5.70110 0.32390 32.90890 0.250800013542 'International Tables Volume C Table 6.1.1.4 (pp. 500-502)' 'Henke, Gullikson and Davis, At. Data and Nucl. Data Tables, 1993, 54, 2'
N 0.00653 0.00323 12.21260 3.13220 2.01250 1.16630 0.00570 9.89330 28.99750 0.58260 -11.5290002823 'International Tables Volume C Table 6.1.1.4 (pp. 500-502)' 'Henke, Gullikson and Davis, At. Data and Nucl. Data Tables, 1993, 54, 2'

loop_
_geom_angle_atom_site_label_1
_geom_angle_atom_site_label_2
_geom_angle_atom_site_label_3
_geom_angle
_geom_angle_site_symmetry_1
N1 S1 O7 108.02(9) .
O8 S1 O7 119.05(9) .
O8 S1 N1 107.76(10) .
C13 S1 O7 106.80(9) .
C13 S1 N1 107.38(9) .
C13 S1 O8 107.32(9) .
C7 O4 C8 113.24(15) .
C1 O1 C2 112.76(16) .
C10 O5 C9 110.90(15) .
C3 O2 C4 111.79(16) .
C11 O6 C12 111.55(15) .
C6 O3 C5 110.88(15) .
C18 C13 S1 118.83(15) .
C14 C13 S1 119.92(15) .
C14 C13 C18 121.13(19) .
C8 C9 O5 110.12(16) .
C7 C12 O6 109.09(16) 3_556
C9 C8 O4 107.55(16) .
C17 C18 C13 119.05(19) .
C11 C10 O5 109.35(16) .
C15 C14 C13 119.23(19) .
C4 C5 O3 109.67(17) .
C12 C7 O4 108.03(16) 3_556
C10 C11 O6 109.30(17) .
C16 C17 C18 120.3(2) .
C5 C4 O2 109.58(16) .
C2 C3 O2 110.27(17) .
C16 C15 C14 120.1(2) .
C3 C2 O1 108.34(17) .
C1 C6 O3 108.99(17) 3
C6 C1 O1 108.37(17) 3
C15 C16 C17 120.2(2) .
O10 S2 N2 106.91(10) .
O9 S2 N2 107.79(10) .
O9 S2 O10 120.09(10) .
C19 S2 N2 108.18(9) .
C19 S2 O10 107.24(9) .
C19 S2 O9 106.18(9) .
C24 C19 S2 119.89(16) .
C20 C19 S2 119.21(16) .
C20 C19 C24 120.88(19) .
C23 C24 C19 119.0(2) .
C21 C20 C19 119.3(2) .
C22 C23 C24 120.2(2) .
C21 C22 C23 120.3(2) .
C22 C21 C20 120.3(2) .

loop_
_geom_bond_atom_site_label_1
_geom_bond_atom_site_label_2
_geom_bond_distance
_geom_bond_site_symmetry_2
S1 O7 1.4314(14) .
S1 N1 1.5887(17) .
S1 O8 1.4359(14) .
S1 C13 1.774(2) .
O4 C8 1.416(2) .
O4 C7 1.415(2) .
O1 C2 1.414(2) .
O1 C1 1.420(2) .
O5 C9 1.425(2) .
O5 C10 1.430(2) .
O2 C4 1.421(2) .
O2 C3 1.422(3) .
O6 C12 1.430(2) .
O6 C11 1.423(2) .
O3 C5 1.424(2) .
O3 C6 1.431(2) .
C13 C18 1.387(3) .
C13 C14 1.386(3) .
C9 C8 1.497(3) .
C12 C7 1.490(3) 3_556
C18 C17 1.386(3) .
C10 C11 1.496(3) .
C14 C15 1.385(3) .
C5 C4 1.492(3) .
C17 C16 1.382(3) .
C3 C2 1.495(3) .
C15 C16 1.387(3) .
C6 C1 1.500(3) 3
S2 N2 1.5933(18) .
S2 O10 1.4346(15) .
S2 O9 1.4296(15) .
S2 C19 1.780(2) .
C19 C24 1.383(3) .
C19 C20 1.391(3) .
C24 C23 1.394(3) .
C20 C21 1.381(3) .
C23 C22 1.380(3) .
C22 C21 1.381(3) .
